data_4504957
loop_
_publ_author_name
'Saha, Binoy K.'
'Jetti, Ram K. R.'
'Reddy, L. Sreenivas'
'Aitipamula, Srinivasulu'
'Nangia, Ashwini'

_publ_section_title
;
 Halogen Trimer-Mediated Hexagonal Host Framework of
 2,4,6-Tris(4-halophenoxy)-1,3,5-triazine. Supramolecular Isomerism from
 Hexagonal Channel (X = Cl, Br) to Cage Structure (X = I)
;
_journal_issue 3
_journal_name_full 'Crystal Growth &amp; Design'
_journal_page_first 887
_journal_paper_doi 10.1021/cg049691r
_journal_volume 5
_journal_year 2005
_chemical_formula_moiety '2 (C21 H12 I3 N3 O3), C6 Cl6'
_chemical_formula_sum 'C48 H24 Cl6 I6 N6 O6'
_chemical_formula_weight 1754.83
_chemical_name_common '2,4,6-tris(4-iodophenoxy)-1,3,5-triazine, hexachlorobenzene'
_chemical_name_systematic
; 
 2,4,6-tris(4-iodophenoxy)-1,3,5-triazine, hexachlorobenzene  
;
_space_group_IT_number 148
_symmetry_cell_setting hexagonal
_symmetry_space_group_name_Hall '-R 3'
_symmetry_space_group_name_H-M 'R -3 :H'
_atom_sites_solution_hydrogens geom
_atom_sites_solution_primary direct
_atom_sites_solution_secondary difmap
_audit_creation_method SHELXL-97
_cell_angle_alpha 90.00
_cell_angle_beta 90.00
_cell_angle_gamma 120.00
_cell_formula_units_Z 3
_cell_length_a 15.686(4)
_cell_length_b 15.686(4)
_cell_length_c 18.583(7)
_cell_measurement_reflns_used 500
_cell_measurement_temperature 223(2)
_cell_measurement_theta_max 28.29
_cell_measurement_theta_min 2.59
_cell_volume 3960(2)
_computing_cell_refinement
;
BRUKER AXS SAINT program Vers.6.01
;
_computing_data_collection 'BRUKER AXS SMART Vers. 5.054 1997/98'
_computing_data_reduction
;
BRUKER AXS SAINT program Vers.6.01
;
_computing_molecular_graphics
;
BRUKER AXS SHELXTL Vers.6.12, DOS/WIN95/NT/2000/ME
;
_computing_publication_material
;
BRUKER AXS SHELXTL Vers.6.12, DOS/WIN95/NT/2000/ME
;
_computing_structure_refinement
;
BRUKER AXS SHELXTL Vers.6.12, DOS/WIN95/NT/2000/ME
;
_computing_structure_solution
;
BRUKER AXS SHELXTL Vers.6.12, DOS/WIN95/NT/2000/ME
;
_diffrn_ambient_temperature 223(2)
_diffrn_detector_area_resol_mean 8.192
_diffrn_measured_fraction_theta_full 0.965
_diffrn_measured_fraction_theta_max 0.965
_diffrn_measurement_device_type 'Siemens SMART CCD area detector system'
_diffrn_measurement_method
;
 Full sphere data collection 
 in omega at 0.3 deg scan width, 
 two runs with 720 frames, phi =  0, 270(deg) 
 two runs with 436 frames, phi = 88, 180 deg) 
;
_diffrn_radiation_monochromator graphite
_diffrn_radiation_source 'fine-focus sealed tube'
_diffrn_radiation_type MoK\a
_diffrn_radiation_wavelength 0.71073
_diffrn_reflns_av_R_equivalents 0.0241
_diffrn_reflns_av_sigmaI/netI 0.0360
_diffrn_reflns_limit_h_max 20
_diffrn_reflns_limit_h_min -14
_diffrn_reflns_limit_k_max 20
_diffrn_reflns_limit_k_min -20
_diffrn_reflns_limit_l_max 23
_diffrn_reflns_limit_l_min -20
_diffrn_reflns_number 5354
_diffrn_reflns_theta_full 28.39
_diffrn_reflns_theta_max 28.39
_diffrn_reflns_theta_min 1.86
_exptl_absorpt_coefficient_mu 3.888
_exptl_absorpt_correction_T_max 0.740
_exptl_absorpt_correction_T_min 0.470
_exptl_absorpt_correction_type empirical
_exptl_absorpt_process_details
; 
 Siemens SADABS program multi-scan V2.03
 R.H. Blessing, Acta Cryst. (1995) A51 33-38 
;
_exptl_crystal_colour colourless
_exptl_crystal_density_diffrn 2.208
_exptl_crystal_density_meas ?
_exptl_crystal_density_method 'not measured'
_exptl_crystal_description block
_exptl_crystal_F_000 2466
_exptl_crystal_size_max 0.27
_exptl_crystal_size_mid 0.18
_exptl_crystal_size_min 0.12
_refine_diff_density_max 0.803
_refine_diff_density_min -0.702
_refine_diff_density_rms 0.098
_refine_ls_extinction_coef 0.00098(8)
_refine_ls_extinction_expression Fc^*^=kFc[1+0.001xFc^2^\l^3^/sin(2\q)]^-1/4^
_refine_ls_extinction_method SHELXL
_refine_ls_goodness_of_fit_ref 1.064
_refine_ls_hydrogen_treatment mixed
_refine_ls_matrix_type full
_refine_ls_number_parameters 110
_refine_ls_number_reflns 2142
_refine_ls_number_restraints 0
_refine_ls_restrained_S_all 1.064
_refine_ls_R_factor_all 0.0347
_refine_ls_R_factor_gt 0.0307
_refine_ls_shift/su_max 0.001
_refine_ls_shift/su_mean 0.000
_refine_ls_structure_factor_coef Fsqd
_refine_ls_weighting_details 'calc w=1/[\s^2^(Fo^2^)+(0.0360P)^2^+19.9410P] where P=(Fo^2^+2Fc^2^)/3'
_refine_ls_weighting_scheme calc
_refine_ls_wR_factor_gt 0.0828
_refine_ls_wR_factor_ref 0.0847
_reflns_number_gt 1947
_reflns_number_total 2142
_reflns_threshold_expression >2sigma(I)
_cod_data_source_file cg049691rsi20040907_112553.cif
_cod_data_source_block ihbdjum
_cod_depositor_comments
;
The following automatic conversions were performed:

'_symmetry_cell_setting' value 'Hexagonal' changed to 'hexagonal'
according to /home/saulius/struct/CIF-dictionaries/cif_core.dic
dictionary named 'cif_core.dic' version 2.4.1 from 2010-06-29.

Automatic conversion script
Id: cif_fix_values 1715 2011-07-08 13:25:40Z adriana 

The following automatic conversions were performed:

'_exptl_crystal_density_meas' value 'not measured' was changed to '?'
- the value is perceived as not measured.

Automatic conversion script
Id: cif_fix_values 3008 2015-01-20 13:52:24Z robertas 
;
_cod_original_sg_symbol_H-M 'R -3'
_cod_database_code 4504957

loop_
_symmetry_equiv_pos_as_xyz
'x, y, z'
'-y, x-y, z'
'-x+y, -x, z'
'x+2/3, y+1/3, z+1/3'
'-y+2/3, x-y+1/3, z+1/3'
'-x+y+2/3, -x+1/3, z+1/3'
'x+1/3, y+2/3, z+2/3'
'-y+1/3, x-y+2/3, z+2/3'
'-x+y+1/3, -x+2/3, z+2/3'
'-x, -y, -z'
'y, -x+y, -z'
'x-y, x, -z'
'-x+2/3, -y+1/3, -z+1/3'
'y+2/3, -x+y+1/3, -z+1/3'
'x-y+2/3, x+1/3, -z+1/3'
'-x+1/3, -y+2/3, -z+2/3'
'y+1/3, -x+y+2/3, -z+2/3'
'x-y+1/3, x+2/3, -z+2/3'

loop_
_atom_site_label
_atom_site_type_symbol
_atom_site_fract_x
_atom_site_fract_y
_atom_site_fract_z
_atom_site_U_iso_or_equiv
_atom_site_adp_type
_atom_site_occupancy
_atom_site_symmetry_multiplicity
_atom_site_calc_flag
_atom_site_refinement_flags
I1 I 0.171939(19) 0.562355(17) 0.961824(15) 0.03913(13) Uani 1 1 d .
O1 O -0.08285(17) 0.10913(17) 0.90852(15) 0.0305(5) Uani 1 1 d .
N1 N -0.10103(19) -0.04143(19) 0.90753(16) 0.0258(6) Uani 1 1 d .
C1 C -0.0376(2) 0.0560(2) 0.90800(18) 0.0238(6) Uani 1 1 d .
C2 C -0.0242(2) 0.2119(2) 0.9196(2) 0.0274(7) Uani 1 1 d .
C3 C -0.0278(3) 0.2482(3) 0.9865(2) 0.0347(8) Uani 1 1 d .
H3 H -0.0672 0.2054 1.0232 0.042 Uiso 1 1 d R
C4 C 0.0276(3) 0.3487(3) 0.9988(2) 0.0358(8) Uani 1 1 d .
H4 H 0.0276 0.3748 1.0444 0.043 Uiso 1 1 d R
C5 C 0.0831(2) 0.4104(2) 0.9427(2) 0.0299(7) Uani 1 1 d .
C6 C 0.0843(3) 0.3735(3) 0.8751(2) 0.0337(8) Uani 1 1 d .
H6 H 0.1220 0.4164 0.8378 0.040 Uiso 1 1 d R
C7 C 0.0293(3) 0.2726(3) 0.8630(2) 0.0332(7) Uani 1 1 d .
H7 H 0.0285 0.2462 0.8174 0.040 Uiso 1 1 d R
C8 C 0.0437(3) 0.9415(3) 0.5000(2) 0.0358(8) Uani 1 1 d .
Cl1 Cl 0.09764(11) 0.86935(10) 0.50225(8) 0.0616(3) Uani 1 1 d .

loop_
_atom_site_aniso_label
_atom_site_aniso_U_11
_atom_site_aniso_U_22
_atom_site_aniso_U_33
_atom_site_aniso_U_23
_atom_site_aniso_U_13
_atom_site_aniso_U_12
I1 0.03791(17) 0.02402(15) 0.0504(2) -0.00289(9) -0.00311(10) 0.01172(10)
O1 0.0214(10) 0.0209(11) 0.0509(16) 0.0009(10) -0.0006(10) 0.0119(9)
N1 0.0186(11) 0.0209(12) 0.0373(16) -0.0005(10) -0.0003(10) 0.0094(10)
C1 0.0232(14) 0.0238(14) 0.0265(16) -0.0003(11) -0.0003(11) 0.0132(12)
C2 0.0197(13) 0.0197(14) 0.046(2) 0.0012(13) -0.0006(13) 0.0123(11)
C3 0.0363(18) 0.0291(17) 0.038(2) 0.0059(14) 0.0062(15) 0.0156(14)
C4 0.0377(19) 0.0319(17) 0.038(2) -0.0015(14) 0.0026(15) 0.0173(15)
C5 0.0280(15) 0.0232(15) 0.041(2) 0.0012(13) -0.0023(14) 0.0145(13)
C6 0.0345(18) 0.0270(16) 0.040(2) 0.0065(14) 0.0061(15) 0.0154(14)
C7 0.0360(18) 0.0308(17) 0.0341(19) 0.0009(14) 0.0025(14) 0.0176(15)
C8 0.040(2) 0.0393(19) 0.035(2) 0.0006(15) 0.0001(15) 0.0251(17)
Cl1 0.0727(8) 0.0654(8) 0.0723(8) 0.0064(6) 0.0042(6) 0.0536(7)

loop_
_atom_type_symbol
_atom_type_description
_atom_type_scat_dispersion_real
_atom_type_scat_dispersion_imag
_atom_type_scat_source
C C 0.0033 0.0016 'International Tables Vol C Tables 4.2.6.8 and 6.1.1.4'
H H 0.0000 0.0000 'International Tables Vol C Tables 4.2.6.8 and 6.1.1.4'
N N 0.0061 0.0033 'International Tables Vol C Tables 4.2.6.8 and 6.1.1.4'
O O 0.0106 0.0060 'International Tables Vol C Tables 4.2.6.8 and 6.1.1.4'
Cl Cl 0.1484 0.1585 'International Tables Vol C Tables 4.2.6.8 and 6.1.1.4'
I I -0.4742 1.8119 'International Tables Vol C Tables 4.2.6.8 and 6.1.1.4'

loop_
_geom_angle_atom_site_label_1
_geom_angle_atom_site_label_2
_geom_angle_atom_site_label_3
_geom_angle
_geom_angle_site_symmetry_1
_geom_angle_site_symmetry_3
C1 O1 C2 117.8(2) . .
C1 N1 C1 112.5(3) 2 .
N1 C1 O1 119.8(3) 3 .
N1 C1 N1 127.4(3) 3 .
O1 C1 N1 112.8(3) . .
C3 C2 C7 122.4(3) . .
C3 C2 O1 117.6(3) . .
C7 C2 O1 119.9(3) . .
C2 C3 C4 119.2(3) . .
C3 C4 C5 119.0(4) . .
C6 C5 C4 121.6(3) . .
C6 C5 I1 119.0(3) . .
C4 C5 I1 119.4(3) . .
C5 C6 C7 119.4(3) . .
C2 C7 C6 118.5(4) . .
C8 C8 C8 120.000(2) 11_456 12_666
C8 C8 Cl1 120.0(3) 11_456 .
C8 C8 Cl1 120.0(3) 12_666 .

loop_
_geom_bond_atom_site_label_1
_geom_bond_atom_site_label_2
_geom_bond_distance
_geom_bond_site_symmetry_2
I1 C5 2.105(3) .
O1 C1 1.338(4) .
O1 C2 1.415(4) .
N1 C1 1.322(4) 2
N1 C1 1.343(4) .
C1 N1 1.322(4) 3
C2 C3 1.381(5) .
C2 C7 1.385(5) .
C3 C4 1.387(5) .
C4 C5 1.392(5) .
C5 C6 1.388(5) .
C6 C7 1.391(5) .
C8 C8 1.393(4) 11_456
C8 C8 1.393(4) 12_666
C8 Cl1 1.719(4) .
